data_4003645
loop_
_publ_author_name
'Gao, Hong-Qiang'
'Wei, Wen-Juan'
'Tan, Yu-Hui'
'Tang, Yun-Zhi'

_publ_section_title
;
 Phase Transition and Negative Thermal Expansion in Guanidinium
 Magnesium-Hypophosphite Hybrid Perovskite
;
_journal_name_full 'Chemistry of Materials'
_journal_paper_doi 10.1021/acs.chemmater.0c01654
_journal_year 2020
_chemical_formula_moiety '0.11(H24 Mg4 O24 P12), 0.44(C H6 N3)'
_chemical_formula_sum 'C2 H24 Mg2 N6 O12 P6'
_chemical_formula_weight 558.71
_space_group_crystal_system triclinic
_space_group_IT_number 2
_space_group_name_Hall '-P 1'
_space_group_name_H-M_alt 'P -1'
_atom_sites_solution_hydrogens mixed
_atom_sites_solution_primary direct
_audit_creation_method SHELXL-2014/7
_cell_angle_alpha 105.5831(8)
_cell_angle_beta 90.9628(9)
_cell_angle_gamma 118.5074(10)
_cell_formula_units_Z 2
_cell_length_a 8.98497(10)
_cell_length_b 9.07444(7)
_cell_length_c 15.61097(16)
_cell_measurement_reflns_used 9385
_cell_measurement_temperature 290(2)
_cell_measurement_theta_max 73.5970
_cell_measurement_theta_min 5.6720
_cell_volume 1061.45(2)
_computing_cell_refinement 'CrysAlisPro 1.171.39.28b (Rigaku OD, 2015)'
_computing_data_collection 'CrysAlisPro 1.171.39.28b (Rigaku OD, 2015)'
_computing_data_reduction 'CrysAlisPro 1.171.39.28b (Rigaku OD, 2015)'
_computing_molecular_graphics 'Olex2 (Dolomanov et al., 2009)'
_computing_publication_material 'Olex2 (Dolomanov et al., 2009)'
_computing_structure_refinement 'SHELXL-2014/7 (Sheldrick, 2014)'
_computing_structure_solution 'ShelXT (Sheldrick, 2015)'
_diffrn_ambient_temperature 290(2)
_diffrn_measured_fraction_theta_full 0.993
_diffrn_measured_fraction_theta_max 0.960
_diffrn_measurement_device_type 'XtaLAB AFC12 (RINC): Kappa single'
_diffrn_measurement_method '\w scans'
_diffrn_radiation_type CuK\a
_diffrn_radiation_wavelength 1.54184
_diffrn_reflns_av_R_equivalents 0.0232
_diffrn_reflns_av_unetI/netI 0.0222
_diffrn_reflns_Laue_measured_fraction_full 0.993
_diffrn_reflns_Laue_measured_fraction_max 0.960
_diffrn_reflns_limit_h_max 11
_diffrn_reflns_limit_h_min -10
_diffrn_reflns_limit_k_max 7
_diffrn_reflns_limit_k_min -11
_diffrn_reflns_limit_l_max 19
_diffrn_reflns_limit_l_min -19
_diffrn_reflns_number 10572
_diffrn_reflns_point_group_measured_fraction_full 0.993
_diffrn_reflns_point_group_measured_fraction_max 0.960
_diffrn_reflns_theta_full 67.684
_diffrn_reflns_theta_max 73.785
_diffrn_reflns_theta_min 5.665
_diffrn_source 'fine-focus sealed X-ray tube'
_exptl_absorpt_coefficient_mu 5.913
_exptl_absorpt_correction_T_max 1.00000
_exptl_absorpt_correction_T_min 0.46227
_exptl_absorpt_correction_type multi-scan
_exptl_absorpt_process_details
;
CrysAlisPro 1.171.39.28b (Rigaku Oxford Diffraction, 2015)
Empirical absorption correction using spherical harmonics,
 implemented in SCALE3 ABSPACK scaling algorithm.
;
_exptl_crystal_density_diffrn 1.748
_exptl_crystal_description block
_exptl_crystal_F_000 576.0
_refine_diff_density_max 1.342
_refine_diff_density_min -0.561
_refine_diff_density_rms 0.096
_refine_ls_extinction_coef 0.0266(8)
_refine_ls_extinction_expression Fc^*^=kFc[1+0.001xFc^2^\l^3^/sin(2\q)]^-1/4^
_refine_ls_extinction_method 'SHELXL-2014/7 (Sheldrick 2014'
_refine_ls_goodness_of_fit_ref 1.083
_refine_ls_hydrogen_treatment mixed
_refine_ls_matrix_type full
_refine_ls_number_parameters 305
_refine_ls_number_reflns 4146
_refine_ls_number_restraints 0
_refine_ls_restrained_S_all 1.083
_refine_ls_R_factor_all 0.0379
_refine_ls_R_factor_gt 0.0376
_refine_ls_shift/su_max 0.001
_refine_ls_shift/su_mean 0.000
_refine_ls_structure_factor_coef Fsqd
_refine_ls_weighting_details 'w=1/[\s^2^(Fo^2^)+(0.0511P)^2^+1.4475P] where P=(Fo^2^+2Fc^2^)/3'
_refine_ls_weighting_scheme calc
_refine_ls_wR_factor_gt 0.0977
_refine_ls_wR_factor_ref 0.0979
_reflns_Friedel_coverage 0.000
_reflns_number_gt 4129
_reflns_number_total 4146
_reflns_threshold_expression 'I > 2\s(I)'
_cod_data_source_file exp_38_01_290_00.cif
_cod_data_source_block exp_38_01_290_00
_cod_database_code 4003645
_shelx_shelxl_version_number 2014/7
_shelx_space_group_comment
;
The symmetry employed for this shelxl refinement is uniquely defined
by the following loop, which should always be used as a source of
symmetry information in preference to the above space-group names.
They are only intended as comments.
;

loop_
_space_group_symop_operation_xyz
'x, y, z'
'-x, -y, -z'

loop_
_atom_site_label
_atom_site_type_symbol
_atom_site_fract_x
_atom_site_fract_y
_atom_site_fract_z
_atom_site_U_iso_or_equiv
_atom_site_adp_type
_atom_site_occupancy
_atom_site_site_symmetry_order
_atom_site_calc_flag
_atom_site_refinement_flags_posn
_atom_site_refinement_flags_adp
_atom_site_refinement_flags_occupancy
_atom_site_disorder_assembly
_atom_site_disorder_group
P1 P 1.15186(7) 0.72168(7) 0.83677(4) 0.01726(16) Uani 1 1 d . . . . .
P2 P 0.87388(7) 0.21548(7) 0.65590(4) 0.01763(16) Uani 1 1 d . . . . .
P3 P 0.46842(8) 0.20738(8) 0.85634(4) 0.02440(17) Uani 1 1 d . . . . .
P5 P 0.32905(7) 0.35814(8) 0.65732(4) 0.02437(17) Uani 1 1 d . . . . .
P4 P 0.61485(7) -0.24242(8) 0.85725(4) 0.02370(17) Uani 1 1 d . . . . .
Mg1 Mg 0.73899(8) 0.48371(9) 0.75121(4) 0.01188(17) Uani 1 1 d . . . . .
Mg3 Mg 0.0000 0.0000 0.5000 0.0117(2) Uani 1 2 d S . P . .
Mg2 Mg 0.5000 0.0000 1.0000 0.0128(2) Uani 1 2 d S . P . .
O4 O 0.8328(2) 0.0593(2) 0.57476(10) 0.0185(3) Uani 1 1 d . . . . .
O1 O 1.2797(2) 0.7644(2) 0.91592(11) 0.0215(3) Uani 1 1 d . . . . .
O2 O 0.97918(19) 0.5582(2) 0.82173(11) 0.0188(3) Uani 1 1 d . . . . .
O8 O 0.7578(2) -0.2791(2) 0.83368(11) 0.0204(3) Uani 1 1 d . . . . .
O3 O 0.7268(2) 0.2464(2) 0.67836(11) 0.0204(3) Uani 1 1 d . . . . .
O7 O 0.6600(2) -0.0896(2) 0.94023(13) 0.0323(4) Uani 1 1 d . . . . .
O9 O 0.5145(2) 0.4129(2) 0.67130(12) 0.0285(4) Uani 1 1 d . . . . .
O5 O 0.6072(2) 0.3731(2) 0.84416(12) 0.0282(4) Uani 1 1 d . . . . .
O10 O 0.2038(2) 0.1716(2) 0.60478(12) 0.0297(4) Uani 1 1 d . . . . .
O6 O 0.5205(3) 0.1110(3) 0.90022(15) 0.0422(5) Uani 1 1 d . . . . .
N3 N 0.9133(3) 0.2734(3) 0.89644(14) 0.0279(5) Uani 1 1 d . . . . .
H3C H 0.9295 0.3505 0.8700 0.034 Uiso 1 1 calc R U . . .
H3D H 0.8151 0.1783 0.8848 0.034 Uiso 1 1 calc R U . . .
N2 N 1.0160(3) 0.1782(3) 0.99233(14) 0.0226(4) Uani 1 1 d . . . . .
H2C H 0.9193 0.0809 0.9786 0.027 Uiso 1 1 calc R U . . .
H2D H 1.0978 0.1959 1.0304 0.027 Uiso 1 1 calc R U . . .
N1 N 1.1912(3) 0.4473(3) 0.97326(15) 0.0302(5) Uani 1 1 d . . . . .
H1C H 1.2084 0.5251 0.9472 0.036 Uiso 1 1 calc R U . . .
H1D H 1.2724 0.4643 1.0114 0.036 Uiso 1 1 calc R U . . .
C1 C 1.0390(3) 0.3011(3) 0.95472(14) 0.0191(4) Uani 1 1 d . . . . .
O11 O 0.0469(2) 0.1976(2) 0.44218(12) 0.0257(4) Uani 1 1 d . . . . .
N5 N 0.3783(3) -0.0539(3) 0.60454(15) 0.0289(5) Uani 1 1 d . . . . .
H5C H 0.2941 -0.0402 0.6218 0.035 Uiso 1 1 calc R U . . .
H5D H 0.4825 0.0296 0.6264 0.035 Uiso 1 1 calc R U . . .
P6 P 0.11794(8) 0.23036(8) 0.35892(4) 0.02206(17) Uani 1 1 d . . . . .
N6 N 0.1871(2) -0.3317(3) 0.51091(14) 0.0226(4) Uani 1 1 d . . . . .
H6C H 0.1032 -0.3174 0.5284 0.027 Uiso 1 1 calc R U . . .
H6D H 0.1666 -0.4291 0.4718 0.027 Uiso 1 1 calc R U . . .
N4 N 0.4764(3) -0.2295(3) 0.52014(16) 0.0298(5) Uani 1 1 d . . . . .
H4C H 0.4553 -0.3291 0.4830 0.036 Uiso 1 1 calc R U . . .
H4D H 0.5810 -0.1467 0.5416 0.036 Uiso 1 1 calc R U . . .
C2 C 0.3477(3) -0.2036(3) 0.54427(15) 0.0193(4) Uani 1 1 d . . . . .
O12 O 0.1322(2) 0.3905(2) 0.34071(11) 0.0202(3) Uani 1 1 d . . . . .
H2A H 0.939(4) 0.203(4) 0.725(2) 0.030(8) Uiso 1 1 d . . . . .
H1A H 1.134(4) 0.861(4) 0.844(2) 0.026(7) Uiso 1 1 d . . . . .
H5A H 0.305(5) 0.469(5) 0.624(3) 0.055(11) Uiso 1 1 d . . . . .
H1B H 1.223(4) 0.711(4) 0.766(2) 0.027(7) Uiso 1 1 d . . . . .
H3A H 0.363(5) 0.247(5) 0.904(3) 0.061(12) Uiso 1 1 d . . . . .
H2B H 1.007(4) 0.358(4) 0.643(2) 0.028(8) Uiso 1 1 d . . . . .
H6A H 0.014(5) 0.081(5) 0.292(3) 0.059(11) Uiso 1 1 d . . . . .
H4A H 0.554(6) -0.219(6) 0.789(3) 0.064(12) Uiso 1 1 d . . . . .
H4B H 0.479(4) -0.381(5) 0.866(2) 0.039(9) Uiso 1 1 d . . . . .
H3B H 0.369(5) 0.099(5) 0.778(2) 0.049(10) Uiso 1 1 d . . . . .
H5B H 0.281(4) 0.389(4) 0.734(2) 0.040(9) Uiso 1 1 d . . . . .
H6B H 0.266(5) 0.246(5) 0.361(3) 0.058(11) Uiso 1 1 d . . . . .

loop_
_atom_site_aniso_label
_atom_site_aniso_U_11
_atom_site_aniso_U_22
_atom_site_aniso_U_33
_atom_site_aniso_U_23
_atom_site_aniso_U_13
_atom_site_aniso_U_12
P1 0.0130(3) 0.0168(3) 0.0193(3) 0.0063(2) 0.0029(2) 0.0050(2)
P2 0.0155(3) 0.0193(3) 0.0173(3) -0.0002(2) 0.0019(2) 0.0112(2)
P3 0.0184(3) 0.0247(3) 0.0282(3) 0.0158(3) 0.0035(2) 0.0055(3)
P5 0.0132(3) 0.0212(3) 0.0304(3) -0.0049(2) -0.0021(2) 0.0091(2)
P4 0.0166(3) 0.0223(3) 0.0256(3) -0.0069(2) -0.0014(2) 0.0124(2)
Mg1 0.0104(3) 0.0113(3) 0.0138(3) 0.0034(3) 0.0041(3) 0.0056(3)
Mg3 0.0116(4) 0.0114(5) 0.0121(4) 0.0030(4) 0.0041(4) 0.0061(4)
Mg2 0.0122(5) 0.0125(5) 0.0137(5) 0.0038(4) 0.0037(4) 0.0064(4)
O4 0.0178(7) 0.0177(8) 0.0197(8) 0.0016(6) 0.0071(6) 0.0107(6)
O1 0.0147(7) 0.0176(8) 0.0251(8) 0.0026(6) -0.0013(6) 0.0050(6)
O2 0.0131(7) 0.0170(8) 0.0225(8) 0.0058(6) -0.0007(6) 0.0051(6)
O8 0.0183(8) 0.0179(8) 0.0234(8) 0.0007(6) 0.0050(6) 0.0107(7)
O3 0.0156(7) 0.0154(7) 0.0270(8) -0.0004(6) 0.0059(6) 0.0089(6)
O7 0.0183(8) 0.0266(9) 0.0370(10) -0.0123(8) 0.0031(7) 0.0113(7)
O9 0.0140(8) 0.0315(10) 0.0314(9) 0.0007(7) -0.0022(7) 0.0099(7)
O5 0.0319(10) 0.0237(9) 0.0291(9) 0.0146(7) 0.0142(7) 0.0104(8)
O10 0.0193(8) 0.0267(9) 0.0287(9) -0.0039(7) -0.0048(7) 0.0073(7)
O6 0.0423(12) 0.0426(12) 0.0477(12) 0.0323(10) 0.0076(10) 0.0166(10)
N3 0.0275(11) 0.0307(11) 0.0269(10) 0.0140(9) 0.0031(9) 0.0130(9)
N2 0.0204(10) 0.0200(10) 0.0256(10) 0.0078(8) 0.0002(8) 0.0086(8)
N1 0.0278(11) 0.0233(11) 0.0343(12) 0.0113(9) 0.0030(9) 0.0077(9)
C1 0.0232(11) 0.0206(11) 0.0153(10) 0.0031(8) 0.0080(8) 0.0134(9)
O11 0.0357(10) 0.0264(9) 0.0306(9) 0.0191(7) 0.0211(8) 0.0217(8)
N5 0.0209(10) 0.0247(11) 0.0321(11) -0.0022(9) 0.0008(9) 0.0105(9)
P6 0.0315(3) 0.0216(3) 0.0261(3) 0.0145(2) 0.0185(3) 0.0191(3)
N6 0.0178(9) 0.0201(10) 0.0273(10) 0.0036(8) 0.0064(8) 0.0094(8)
N4 0.0195(10) 0.0284(11) 0.0375(12) 0.0030(9) 0.0074(9) 0.0126(9)
C2 0.0208(11) 0.0209(11) 0.0181(10) 0.0086(9) 0.0057(8) 0.0107(9)
O12 0.0268(8) 0.0197(8) 0.0228(8) 0.0126(6) 0.0133(7) 0.0149(7)

loop_
_atom_type_symbol
_atom_type_description
_atom_type_scat_dispersion_real
_atom_type_scat_dispersion_imag
_atom_type_scat_source
C C 0.0181 0.0091 'International Tables Vol C Tables 4.2.6.8 and 6.1.1.4'
H H 0.0000 0.0000 'International Tables Vol C Tables 4.2.6.8 and 6.1.1.4'
N N 0.0311 0.0180 'International Tables Vol C Tables 4.2.6.8 and 6.1.1.4'
O O 0.0492 0.0322 'International Tables Vol C Tables 4.2.6.8 and 6.1.1.4'
P P 0.2955 0.4335 'International Tables Vol C Tables 4.2.6.8 and 6.1.1.4'
Mg Mg 0.1719 0.1771 'International Tables Vol C Tables 4.2.6.8 and 6.1.1.4'

loop_
_geom_angle_atom_site_label_1
_geom_angle_atom_site_label_2
_geom_angle_atom_site_label_3
_geom_angle
_geom_angle_site_symmetry_1
_geom_angle_site_symmetry_3
_geom_angle_publ_flag
O1 P1 O2 115.99(9) . . ?
O1 P1 H1A 109.0(13) . . ?
O2 P1 H1A 110.7(13) . . ?
O1 P1 H1B 107.3(13) . . ?
O2 P1 H1B 110.5(14) . . ?
H1A P1 H1B 102.4(19) . . ?
O3 P2 O4 116.05(9) . . ?
O3 P2 H2A 109.1(14) . . ?
O4 P2 H2A 109.8(14) . . ?
O3 P2 H2B 111.8(13) . . ?
O4 P2 H2B 107.1(13) . . ?
H2A P2 H2B 102.2(19) . . ?
O6 P3 O5 117.51(12) . . ?
O6 P3 H3A 108.5(18) . . ?
O5 P3 H3A 107.9(18) . . ?
O6 P3 H3B 109.4(16) . . ?
O5 P3 H3B 109.7(16) . . ?
H3A P3 H3B 103(2) . . ?
O10 P5 O9 118.25(11) . . ?
O10 P5 H5A 110.4(17) . . ?
O9 P5 H5A 110.4(17) . . ?
O10 P5 H5B 106.7(15) . . ?
O9 P5 H5B 109.6(15) . . ?
H5A P5 H5B 100(2) . . ?
O7 P4 O8 115.70(10) . . ?
O7 P4 H4A 109.1(19) . . ?
O8 P4 H4A 109.7(19) . . ?
O7 P4 H4B 107.8(15) . . ?
O8 P4 H4B 112.1(15) . . ?
H4A P4 H4B 101(2) . . ?
O5 Mg1 O9 92.26(8) . . ?
O5 Mg1 O12 176.02(7) . 2_666 ?
O9 Mg1 O12 86.21(7) . 2_666 ?
O5 Mg1 O3 91.53(7) . . ?
O9 Mg1 O3 90.54(7) . . ?
O12 Mg1 O3 92.16(7) 2_666 . ?
O5 Mg1 O2 92.87(7) . . ?
O9 Mg1 O2 174.53(7) . . ?
O12 Mg1 O2 88.78(7) 2_666 . ?
O3 Mg1 O2 87.46(7) . . ?
O5 Mg1 O8 85.60(7) . 1_565 ?
O9 Mg1 O8 92.83(7) . 1_565 ?
O12 Mg1 O8 90.80(7) 2_666 1_565 ?
O3 Mg1 O8 175.65(7) . 1_565 ?
O2 Mg1 O8 89.43(7) . 1_565 ?
O10 Mg3 O10 180.0 . 2_556 ?
O10 Mg3 O11 92.49(8) . . ?
O10 Mg3 O11 87.51(8) 2_556 . ?
O10 Mg3 O11 87.51(8) . 2_556 ?
O10 Mg3 O11 92.49(8) 2_556 2_556 ?
O11 Mg3 O11 180.0 . 2_556 ?
O10 Mg3 O4 88.98(7) . 2_656 ?
O10 Mg3 O4 91.02(7) 2_556 2_656 ?
O11 Mg3 O4 89.91(6) . 2_656 ?
O11 Mg3 O4 90.09(6) 2_556 2_656 ?
O10 Mg3 O4 91.02(7) . 1_455 ?
O10 Mg3 O4 88.98(7) 2_556 1_455 ?
O11 Mg3 O4 90.09(6) . 1_455 ?
O11 Mg3 O4 89.91(6) 2_556 1_455 ?
O4 Mg3 O4 180.0 2_656 1_455 ?
O6 Mg2 O6 180.00(16) 2_657 . ?
O6 Mg2 O7 86.85(9) 2_657 2_657 ?
O6 Mg2 O7 93.15(9) . 2_657 ?
O6 Mg2 O7 93.15(9) 2_657 . ?
O6 Mg2 O7 86.85(9) . . ?
O7 Mg2 O7 180.0 2_657 . ?
O6 Mg2 O1 88.97(8) 2_657 2_767 ?
O6 Mg2 O1 91.03(8) . 2_767 ?
O7 Mg2 O1 90.06(7) 2_657 2_767 ?
O7 Mg2 O1 89.94(7) . 2_767 ?
O6 Mg2 O1 91.03(8) 2_657 1_445 ?
O6 Mg2 O1 88.97(8) . 1_445 ?
O7 Mg2 O1 89.94(7) 2_657 1_445 ?
O7 Mg2 O1 90.06(7) . 1_445 ?
O1 Mg2 O1 180.0 2_767 1_445 ?
P2 O4 Mg3 129.39(9) . 1_655 ?
P1 O1 Mg2 134.89(10) . 1_665 ?
P1 O2 Mg1 130.45(10) . . ?
P4 O8 Mg1 128.20(10) . 1_545 ?
P2 O3 Mg1 127.87(9) . . ?
P4 O7 Mg2 128.41(11) . . ?
P5 O9 Mg1 151.97(13) . . ?
P3 O5 Mg1 144.25(12) . . ?
P5 O10 Mg3 147.20(13) . . ?
P3 O6 Mg2 148.51(16) . . ?
C1 N3 H3C 120.0 . . ?
C1 N3 H3D 120.0 . . ?
H3C N3 H3D 120.0 . . ?
C1 N2 H2C 120.0 . . ?
C1 N2 H2D 120.0 . . ?
H2C N2 H2D 120.0 . . ?
C1 N1 H1C 120.0 . . ?
C1 N1 H1D 120.0 . . ?
H1C N1 H1D 120.0 . . ?
N3 C1 N1 120.6(2) . . ?
N3 C1 N2 119.9(2) . . ?
N1 C1 N2 119.5(2) . . ?
P6 O11 Mg3 131.83(10) . . ?
C2 N5 H5C 120.0 . . ?
C2 N5 H5D 120.0 . . ?
H5C N5 H5D 120.0 . . ?
O11 P6 O12 115.24(9) . . ?
O11 P6 H6A 104.5(17) . . ?
O12 P6 H6A 112.4(17) . . ?
O11 P6 H6B 111.3(18) . . ?
O12 P6 H6B 107.2(18) . . ?
H6A P6 H6B 106(3) . . ?
C2 N6 H6C 120.0 . . ?
C2 N6 H6D 120.0 . . ?
H6C N6 H6D 120.0 . . ?
C2 N4 H4C 120.0 . . ?
C2 N4 H4D 120.0 . . ?
H4C N4 H4D 120.0 . . ?
N6 C2 N5 119.7(2) . . ?
N6 C2 N4 119.7(2) . . ?
N5 C2 N4 120.6(2) . . ?
P6 O12 Mg1 129.50(10) . 2_666 ?

loop_
_geom_bond_atom_site_label_1
_geom_bond_atom_site_label_2
_geom_bond_distance
_geom_bond_site_symmetry_2
_geom_bond_publ_flag
P1 O1 1.5056(17) . ?
P1 O2 1.5057(16) . ?
P1 H1A 1.33(3) . ?
P1 H1B 1.30(3) . ?
P2 O3 1.5049(16) . ?
P2 O4 1.5068(15) . ?
P2 H2A 1.28(3) . ?
P2 H2B 1.35(3) . ?
P3 O6 1.468(2) . ?
P3 O5 1.4912(18) . ?
P3 H3A 1.34(4) . ?
P3 H3B 1.32(4) . ?
P5 O10 1.4862(18) . ?
P5 O9 1.4871(17) . ?
P5 H5A 1.34(4) . ?
P5 H5B 1.29(3) . ?
P4 O7 1.4987(17) . ?
P4 O8 1.5013(16) . ?
P4 H4A 1.30(4) . ?
P4 H4B 1.31(3) . ?
Mg1 O5 2.0545(18) . ?
Mg1 O9 2.0697(18) . ?
Mg1 O12 2.0921(16) 2_666 ?
Mg1 O3 2.0973(16) . ?
Mg1 O2 2.1106(16) . ?
Mg1 O8 2.1156(17) 1_565 ?
Mg3 O10 2.0647(17) . ?
Mg3 O10 2.0647(17) 2_556 ?
Mg3 O11 2.0900(16) . ?
Mg3 O11 2.0900(16) 2_556 ?
Mg3 O4 2.0976(15) 2_656 ?
Mg3 O4 2.0976(15) 1_455 ?
Mg2 O6 2.0369(19) 2_657 ?
Mg2 O6 2.0370(19) . ?
Mg2 O7 2.0857(17) 2_657 ?
Mg2 O7 2.0857(17) . ?
Mg2 O1 2.1393(16) 2_767 ?
Mg2 O1 2.1393(16) 1_445 ?
O4 Mg3 2.0976(15) 1_655 ?
O1 Mg2 2.1394(15) 1_665 ?
O8 Mg1 2.1156(17) 1_545 ?
N3 C1 1.319(3) . ?
N3 H3C 0.8600 . ?
N3 H3D 0.8600 . ?
N2 C1 1.329(3) . ?
N2 H2C 0.8600 . ?
N2 H2D 0.8600 . ?
N1 C1 1.328(3) . ?
N1 H1C 0.8600 . ?
N1 H1D 0.8600 . ?
O11 P6 1.4967(17) . ?
N5 C2 1.324(3) . ?
N5 H5C 0.8600 . ?
N5 H5D 0.8600 . ?
P6 O12 1.5015(16) . ?
P6 H6A 1.34(4) . ?
P6 H6B 1.27(4) . ?
N6 C2 1.324(3) . ?
N6 H6C 0.8600 . ?
N6 H6D 0.8600 . ?
N4 C2 1.327(3) . ?
N4 H4C 0.8600 . ?
N4 H4D 0.8600 . ?
O12 Mg1 2.0921(16) 2_666 ?

loop_
_geom_torsion_atom_site_label_1
_geom_torsion_atom_site_label_2
_geom_torsion_atom_site_label_3
_geom_torsion_atom_site_label_4
_geom_torsion
_geom_torsion_site_symmetry_1
_geom_torsion_site_symmetry_2
_geom_torsion_site_symmetry_3
_geom_torsion_site_symmetry_4
_geom_torsion_publ_flag
O3 P2 O4 Mg3 163.52(11) . . . 1_655 ?
O2 P1 O1 Mg2 -155.74(12) . . . 1_665 ?
O1 P1 O2 Mg1 158.58(11) . . . . ?
O7 P4 O8 Mg1 159.39(13) . . . 1_545 ?
O4 P2 O3 Mg1 -156.38(11) . . . . ?
O8 P4 O7 Mg2 -177.12(13) . . . . ?
O10 P5 O9 Mg1 -106.5(3) . . . . ?
O6 P3 O5 Mg1 106.5(2) . . . . ?
O9 P5 O10 Mg3 -129.2(2) . . . . ?
O5 P3 O6 Mg2 125.9(3) . . . . ?
Mg3 O11 P6 O12 -179.75(13) . . . . ?
O11 P6 O12 Mg1 167.84(12) . . . 2_666 ?
